data_2108949
loop_
_publ_author_name
'Bakowicz, Julia'
'Turowska-Tyrk, Ilona'

_publ_section_title
;
 The role of free space in photochemical reactions in crystals at high
 pressure -- the case of 9-methylanthracene
;
_journal_issue 2
_journal_name_full 'Acta Crystallographica Section B'
_journal_page_first
;
;
_journal_paper_doi 10.1107/S2052520622001810
_journal_volume 78
_journal_year 2022
_chemical_formula_sum 'C15 H12'
_chemical_formula_weight 192.25
_space_group_crystal_system monoclinic
_space_group_IT_number 14
_space_group_name_Hall '-P 2ybc'
_space_group_name_H-M_alt 'P 1 21/c 1'
_atom_sites_solution_hydrogens mixed
_atom_sites_solution_primary isomor
_audit_creation_method SHELXL-2014/7
_cell_angle_alpha 90
_cell_angle_beta 99.15(2)
_cell_angle_gamma 90
_cell_formula_units_Z 4
_cell_length_a 8.485(2)
_cell_length_b 13.72(3)
_cell_length_c 8.568(2)
_cell_measurement_pressure 100000
_cell_measurement_reflns_used 760
_cell_measurement_temperature 298(2)
_cell_measurement_theta_max 23.55
_cell_measurement_theta_min 5.65
_cell_volume 985(2)
_computing_cell_refinement 'CrysAlisPro (Rigaku OD, 2015)'
_computing_data_collection 'CrysAlisPro (Agilent Technologies, 2014)'
_computing_data_reduction 'CrysAlisPro (Rigaku OD, 2015)'
_computing_molecular_graphics 'ORTEP-3 for Windows (Farrugia, 2012)'
_computing_publication_material 'SHELXL-2014/7 (Sheldrick, 2015)'
_computing_structure_refinement 'SHELXL-2014/7 (Sheldrick, 2015)'
_diffrn_ambient_pressure 100000
_diffrn_ambient_temperature 298(2)
_diffrn_detector_area_resol_mean 15.9718
_diffrn_measured_fraction_theta_full 0.326
_diffrn_measured_fraction_theta_max 0.316
_diffrn_measurement_device_type 'KM4 with Eos CCD'
_diffrn_measurement_method '\f- and \w scans'
_diffrn_radiation_monochromator graphite
_diffrn_radiation_source 'fine-focus sealed tube'
_diffrn_radiation_type MoK\a
_diffrn_radiation_wavelength 0.71073
_diffrn_reflns_av_R_equivalents 0.0855
_diffrn_reflns_av_unetI/netI 0.0585
_diffrn_reflns_Laue_measured_fraction_full 0.326
_diffrn_reflns_Laue_measured_fraction_max 0.316
_diffrn_reflns_limit_h_max 10
_diffrn_reflns_limit_h_min -10
_diffrn_reflns_limit_k_max 4
_diffrn_reflns_limit_k_min -4
_diffrn_reflns_limit_l_max 9
_diffrn_reflns_limit_l_min -10
_diffrn_reflns_number 4480
_diffrn_reflns_point_group_measured_fraction_full 0.326
_diffrn_reflns_point_group_measured_fraction_max 0.316
_diffrn_reflns_theta_full 25.242
_diffrn_reflns_theta_max 25.563
_diffrn_reflns_theta_min 5.705
_exptl_absorpt_coefficient_mu 0.073
_exptl_absorpt_correction_T_max 1.00
_exptl_absorpt_correction_T_min 0.58
_exptl_absorpt_correction_type multi-scan
_exptl_absorpt_process_details
;
SCALE3 ABSPACK (Rigaku Oxford Diffraction, 2015).
;
_exptl_crystal_colour colourless
_exptl_crystal_density_diffrn 1.297
_exptl_crystal_description block
_exptl_crystal_F_000 408
_exptl_crystal_size_max 0.28
_exptl_crystal_size_mid 0.25
_exptl_crystal_size_min 0.05
_refine_diff_density_max 0.162
_refine_diff_density_min -0.159
_refine_diff_density_rms 0.036
_refine_ls_extinction_method none
_refine_ls_goodness_of_fit_ref 1.068
_refine_ls_hydrogen_treatment constr
_refine_ls_matrix_type full
_refine_ls_number_parameters 69
_refine_ls_number_reflns 587
_refine_ls_number_restraints 76
_refine_ls_restrained_S_all 1.030
_refine_ls_R_factor_all 0.1602
_refine_ls_R_factor_gt 0.1046
_refine_ls_shift/su_max 0.000
_refine_ls_shift/su_mean 0.000
_refine_ls_structure_factor_coef Fsqd
_refine_ls_weighting_details 'w=1/[\s^2^(Fo^2^)+(0.1890P)^2^+0.5333P] where P=(Fo^2^+2Fc^2^)/3'
_refine_ls_weighting_scheme calc
_refine_ls_wR_factor_gt 0.2849
_refine_ls_wR_factor_ref 0.3304
_reflns_Friedel_coverage 0.000
_reflns_number_gt 336
_reflns_number_total 587
_reflns_threshold_expression 'I > 2\s(I)'
_cod_data_source_file xk5091sup1.cif
_cod_data_source_block 0.1GPa_25hUV
_cod_original_sg_symbol_H-M 'P 21/c'
_cod_database_code 2108949
_shelx_shelxl_version_number 2014/7
_shelx_space_group_comment
;
The symmetry employed for this shelxl refinement is uniquely defined
by the following loop, which should always be used as a source of
symmetry information in preference to the above space-group names.
They are only intended as comments.
;

loop_
_space_group_symop_operation_xyz
'x, y, z'
'x, -y+1/2, z+1/2'
'-x, -y, -z'
'-x, y-1/2, -z-1/2'

loop_
_atom_site_label
_atom_site_type_symbol
_atom_site_fract_x
_atom_site_fract_y
_atom_site_fract_z
_atom_site_U_iso_or_equiv
_atom_site_adp_type
_atom_site_occupancy
_atom_site_site_symmetry_order
_atom_site_calc_flag
_atom_site_refinement_flags_posn
_atom_site_refinement_flags_adp
_atom_site_refinement_flags_occupancy
_atom_site_disorder_assembly
_atom_site_disorder_group
C11M C 1.031(3) 0.389(4) 0.187(3) 0.072(4) Uiso 0.119(10) 1 d DG U P A 1
C1M C 1.108(4) 0.412(5) 0.343(4) 0.083(10) Uiso 0.119(10) 1 d DG U P A 1
H1M H 1.0374 0.4449 0.4267 0.100 Uiso 0.119(10) 1 d G U P A 1
C2M C 1.266(4) 0.398(6) 0.389(4) 0.069(10) Uiso 0.119(10) 1 d G U P A 1
H2M H 1.3200 0.4128 0.4990 0.083 Uiso 0.119(10) 1 d G U P A 1
C3M C 1.362(3) 0.360(7) 0.284(4) 0.077(14) Uiso 0.119(10) 1 d G U P A 1
H3M H 1.4813 0.3513 0.3205 0.092 Uiso 0.119(10) 1 d G U P A 1
C4M C 1.295(3) 0.337(7) 0.136(4) 0.085(10) Uiso 0.119(10) 1 d DG U P A 1
H4M H 1.3568 0.3083 0.0565 0.102 Uiso 0.119(10) 1 d G U P A 1
C12M C 1.130(3) 0.349(5) 0.082(3) 0.072(4) Uiso 0.119(10) 1 d DG U P A 1
C14M C 0.805(4) 0.382(5) -0.021(3) 0.072(4) Uiso 0.119(10) 1 d DG U P A 1
C8M C 0.639(4) 0.391(7) -0.079(4) 0.086(10) Uiso 0.119(10) 1 d DG U P A 1
H8M H 0.5640 0.4206 -0.0089 0.103 Uiso 0.119(10) 1 d G U P A 1
C7M C 0.576(4) 0.365(7) -0.229(4) 0.080(6) Uiso 0.119(10) 1 d G U P A 1
H7M H 0.4472 0.3752 -0.2712 0.095 Uiso 0.119(10) 1 d G U P A 1
C6M C 0.674(5) 0.326(7) -0.331(4) 0.075(7) Uiso 0.119(10) 1 d G U P A 1
H6M H 0.6250 0.3074 -0.4376 0.090 Uiso 0.119(10) 1 d G U P A 1
C5M C 0.831(5) 0.316(6) -0.282(3) 0.073(14) Uiso 0.119(10) 1 d DG U P A 1
H5M H 0.9029 0.2892 -0.3517 0.088 Uiso 0.119(10) 1 d G U P A 1
C13M C 0.904(3) 0.344(5) -0.128(3) 0.072(4) Uiso 0.119(10) 1 d DG U P A 1
C9M C 0.870(4) 0.408(6) 0.133(4) 0.072(4) Uiso 0.119(10) 1 d D U P A 1
C10M C 1.065(4) 0.330(6) -0.075(4) 0.072(4) Uiso 0.119(10) 1 d D U P A 1
H10M H 1.1305 0.3086 -0.1446 0.087 Uiso 0.119(10) 1 calc R U P A 1
C15M C 0.765(7) 0.441(8) 0.251(6) 0.082(13) Uiso 0.119(10) 1 d D U P A 1
H15A H 0.6586 0.4516 0.1967 0.124 Uiso 0.119(10) 1 calc R U P A 1
H15B H 0.7647 0.3922 0.3303 0.124 Uiso 0.119(10) 1 calc R U P A 1
H15C H 0.8066 0.5011 0.2992 0.124 Uiso 0.119(10) 1 calc R U P A 1
C11D C 1.0209(6) 0.4171(8) 0.1924(6) 0.0677(15) Uiso 0.881(10) 1 d DG U P A 2
C1D C 1.0518(7) 0.3966(9) 0.3525(6) 0.077(3) Uiso 0.881(10) 1 d DG U P A 2
H1D H 0.9761 0.4106 0.4173 0.093 Uiso 0.881(10) 1 d G U P A 2
C2D C 1.1970(7) 0.3576(10) 0.4198(5) 0.079(3) Uiso 0.881(10) 1 d G U P A 2
H2D H 1.2126 0.3390 0.5395 0.095 Uiso 0.881(10) 1 d G U P A 2
C3D C 1.3124(6) 0.3376(9) 0.3295(6) 0.070(3) Uiso 0.881(10) 1 d G U P A 2
H3D H 1.4220 0.3102 0.3811 0.084 Uiso 0.881(10) 1 d G U P A 2
C4D C 1.2843(6) 0.3585(10) 0.1693(6) 0.077(3) Uiso 0.881(10) 1 d DG U P A 2
H4D H 1.3622 0.3447 0.0921 0.092 Uiso 0.881(10) 1 d G U P A 2
C12D C 1.1400(6) 0.3988(9) 0.1007(5) 0.0677(15) Uiso 0.881(10) 1 d DG U P A 2
C14D C 0.8153(6) 0.4115(8) -0.0479(6) 0.0677(15) Uiso 0.881(10) 1 d DG U P A 2
C8D C 0.6593(5) 0.3891(10) -0.1077(7) 0.080(3) Uiso 0.881(10) 1 d DG U P A 2
H8D H 0.5733 0.4112 -0.0417 0.096 Uiso 0.881(10) 1 d G U P A 2
C7D C 0.6213(6) 0.3441(11) -0.2550(7) 0.084(3) Uiso 0.881(10) 1 d G U P A 2
H7D H 0.5023 0.3302 -0.2971 0.101 Uiso 0.881(10) 1 d G U P A 2
C6D C 0.7395(8) 0.3220(10) -0.3403(6) 0.084(3) Uiso 0.881(10) 1 d G U P A 2
H6D H 0.7039 0.2894 -0.4377 0.101 Uiso 0.881(10) 1 d G U P A 2
C5D C 0.8967(6) 0.3430(10) -0.2815(6) 0.077(3) Uiso 0.881(10) 1 d DG U P A 2
H5D H 0.9981 0.3262 -0.3354 0.093 Uiso 0.881(10) 1 d G U P A 2
C13D C 0.9355(5) 0.3880(9) -0.1362(6) 0.0677(15) Uiso 0.881(10) 1 d DG U P A 2
C9D C 0.8668(9) 0.4644(10) 0.1095(8) 0.0677(15) Uiso 0.881(10) 1 d D U P A 2
C10D C 1.1036(8) 0.4213(11) -0.0752(8) 0.0677(15) Uiso 0.881(10) 1 d D U P A 2
H10D H 1.1766 0.3828 -0.1284 0.081 Uiso 0.881(10) 1 calc R U P A 2
C15D C 0.7350(11) 0.4622(15) 0.2138(10) 0.082(7) Uani 0.881(10) 1 d D U P A 2
H15D H 0.6402 0.4924 0.1585 0.123 Uiso 0.881(10) 1 calc R U P A 2
H15E H 0.7121 0.3959 0.2379 0.123 Uiso 0.881(10) 1 calc R U P A 2
H15F H 0.7704 0.4970 0.3102 0.123 Uiso 0.881(10) 1 calc R U P A 2

loop_
_atom_site_aniso_label
_atom_site_aniso_U_11
_atom_site_aniso_U_22
_atom_site_aniso_U_33
_atom_site_aniso_U_23
_atom_site_aniso_U_13
_atom_site_aniso_U_12
C15D 0.084(5) 0.09(2) 0.076(5) 0.030(8) 0.023(4) 0.029(7)

loop_
_atom_type_symbol
_atom_type_description
_atom_type_scat_dispersion_real
_atom_type_scat_dispersion_imag
_atom_type_scat_source
C C 0.0033 0.0016 'International Tables Vol C Tables 4.2.6.8 and 6.1.1.4'
H H 0.0000 0.0000 'International Tables Vol C Tables 4.2.6.8 and 6.1.1.4'

loop_
_geom_angle_atom_site_label_1
_geom_angle_atom_site_label_2
_geom_angle_atom_site_label_3
_geom_angle
_geom_angle_site_symmetry_1
_geom_angle_site_symmetry_3
_geom_angle_publ_flag
C9M C11M C1M 123.2(16) . . ?
C9M C11M C12M 120.1(16) . . ?
C1M C11M C12M 116.6 . . ?
C2M C1M C11M 122.0 . . ?
C1M C2M C3M 120.9 . . ?
C4M C3M C2M 119.7 . . ?
C3M C4M C12M 122.0 . . ?
C10M C12M C4M 121.2(17) . . ?
C10M C12M C11M 119.7(17) . . ?
C4M C12M C11M 118.9 . . ?
C9M C14M C8M 121.8(16) . . ?
C9M C14M C13M 121.1(16) . . ?
C8M C14M C13M 117.1 . . ?
C7M C8M C14M 122.1 . . ?
C8M C7M C6M 120.2 . . ?
C5M C6M C7M 120.3 . . ?
C6M C5M C13M 121.6 . . ?
C10M C13M C5M 122.1(17) . . ?
C10M C13M C14M 119.0(17) . . ?
C5M C13M C14M 118.8 . . ?
C11M C9M C14M 118.8(19) . . ?
C11M C9M C15M 119(2) . . ?
C14M C9M C15M 122(2) . . ?
C13M C10M C12M 121(2) . . ?
C1D C11D C12D 118.7 . . ?
C1D C11D C9D 124.1(4) . . ?
C12D C11D C9D 117.1(4) . . ?
C2D C1D C11D 120.5 . . ?
C3D C2D C1D 120.8 . . ?
C2D C3D C4D 119.5 . . ?
C3D C4D C12D 120.3 . . ?
C4D C12D C11D 120.1 . . ?
C4D C12D C10D 121.9(4) . . ?
C11D C12D C10D 118.0(4) . . ?
C8D C14D C13D 119.1 . . ?
C8D C14D C9D 123.8(4) . . ?
C13D C14D C9D 117.0(4) . . ?
C14D C8D C7D 120.4 . . ?
C6D C7D C8D 119.9 . . ?
C7D C6D C5D 120.5 . . ?
C6D C5D C13D 120.1 . . ?
C5D C13D C14D 120.0 . . ?
C5D C13D C10D 121.6(4) . . ?
C14D C13D C10D 118.1(5) . . ?
C11D C9D C14D 108.1(8) . . ?
C11D C9D C15D 111.6(7) . . ?
C14D C9D C15D 111.7(8) . . ?
C11D C9D C10D 110.4(7) . 3_765 ?
C14D C9D C10D 109.2(7) . 3_765 ?
C15D C9D C10D 105.8(11) . 3_765 ?
C13D C10D C12D 108.3(6) . . ?
C13D C10D C9D 113.3(8) . 3_765 ?
C12D C10D C9D 111.3(8) . 3_765 ?

loop_
_geom_bond_atom_site_label_1
_geom_bond_atom_site_label_2
_geom_bond_distance
_geom_bond_site_symmetry_2
_geom_bond_publ_flag
C11M C9M 1.396(17) . ?
C11M C1M 1.4275 . ?
C11M C12M 1.4381 . ?
C1M C2M 1.3469 . ?
C2M C3M 1.4079 . ?
C3M C4M 1.3384 . ?
C4M C12M 1.4190 . ?
C12M C10M 1.391(17) . ?
C14M C9M 1.401(16) . ?
C14M C8M 1.4224 . ?
C14M C13M 1.4345 . ?
C8M C7M 1.3527 . ?
C7M C6M 1.4088 . ?
C6M C5M 1.3417 . ?
C5M C13M 1.4193 . ?
C13M C10M 1.382(17) . ?
C9M C15M 1.510(19) . ?
C11D C1D 1.3836 . ?
C11D C12D 1.3981 . ?
C11D C9D 1.530(9) . ?
C1D C2D 1.3819 . ?
C2D C3D 1.3688 . ?
C3D C4D 1.3852 . ?
C4D C12D 1.3862 . ?
C12D C10D 1.521(8) . ?
C14D C8D 1.3760 . ?
C14D C13D 1.4011 . ?
C14D C9D 1.533(9) . ?
C8D C7D 1.3950 . ?
C7D C6D 1.3667 . ?
C6D C5D 1.3792 . ?
C5D C13D 1.3808 . ?
C13D C10D 1.509(9) . ?
C9D C15D 1.539(10) . ?
C9D C10D 1.623(16) 3_765 ?
C10D C9D 1.623(16) 3_765 ?

_cod_database_fobs_code 2108949
